data_2018619
loop_
_publ_author_name
'Pourayoubi, Mehrdad'
'Jasinski, Jerry P.'
'Shoghpour Bayraq, Samad'
'Eshghi, Hossein'
'Keeley, Amanda C.'
'Bruno, Giuseppe'
'Amiri Rudbari, Hadi'

_publ_section_title
;
 Three new [<i>X</i>C(O)NH]P(O)[N(CH~2~C~6~H~5~)~2~]~2~ phosphoric
 triamides (<i>X</i> = CClF~2~, 3-F-C~6~H~4~ and 3,5-F~2~-C~6~H~3~): a
 database analysis of tertiary N-atom geometry in compounds with a
 C(O)NHP(O)[N]~2~ core
;
_journal_coeditor_code FA3282
_journal_issue 10
_journal_name_full 'Acta Crystallographica Section C'
_journal_page_first o399
_journal_page_last o404
_journal_paper_doi 10.1107/S0108270112036396
_journal_volume 68
_journal_year 2012
_chemical_formula_iupac 'C35 H32 F2 N3 O2 P'
_chemical_formula_moiety 'C35 H32 F2 N3 O2 P'
_chemical_formula_sum 'C35 H32 F2 N3 O2 P'
_chemical_formula_weight 595.61
_chemical_name_systematic
;
<i>N</i>,<i>N</i>,<i>N</i>',<i>N</i>'-Tetrabenzyl-<i>N</i>''-(3,5-
difluorobenzoyl)phosphoric triamide
;
_space_group_IT_number 2
_symmetry_cell_setting triclinic
_symmetry_space_group_name_Hall '-P 1'
_symmetry_space_group_name_H-M 'P -1'
_atom_sites_solution_hydrogens geom
_atom_sites_solution_primary direct
_atom_sites_solution_secondary difmap
_audit_creation_method SHELXL-97
_cell_angle_alpha 102.074(7)
_cell_angle_beta 104.462(8)
_cell_angle_gamma 118.262(9)
_cell_formula_units_Z 2
_cell_length_a 11.9526(11)
_cell_length_b 12.2897(10)
_cell_length_c 12.7463(12)
_cell_measurement_reflns_used 6783
_cell_measurement_temperature 173(2)
_cell_measurement_theta_max 32.2924
_cell_measurement_theta_min 3.1789
_cell_volume 1474.5(3)
_computing_cell_refinement '<i>CrysAlis PRO</i> (Oxford Diffraction, 2010)'
_computing_data_collection '<i>CrysAlis PRO</i> (Oxford Diffraction, 2010)'
_computing_data_reduction '<i>CrysAlis RED</i> (Oxford Diffraction, 2010)'
_computing_molecular_graphics '<i>SHELXTL</i> (Sheldrick, 2008)'
_computing_publication_material '<i>SHELXTL</i> (Sheldrick, 2008)'
_computing_structure_refinement '<i>SHELXL97</i> (Sheldrick, 2008)'
_computing_structure_solution '<i>SHELXS97</i> (Sheldrick, 2008)'
_diffrn_ambient_temperature 173(2)
_diffrn_detector_area_resol_mean 16.1500
_diffrn_measured_fraction_theta_full 0.998
_diffrn_measured_fraction_theta_max 0.902
_diffrn_measurement_device_type 'Oxford Diffraction Xcalibur (Eos, Gemini)'
_diffrn_measurement_method '\w scans'
_diffrn_radiation_monochromator graphite
_diffrn_radiation_source 'Enhance (Mo) X-ray Source'
_diffrn_radiation_type MoK\a
_diffrn_radiation_wavelength 0.71073
_diffrn_reflns_av_R_equivalents 0.0192
_diffrn_reflns_av_sigmaI/netI 0.0306
_diffrn_reflns_limit_h_max 17
_diffrn_reflns_limit_h_min -17
_diffrn_reflns_limit_k_max 18
_diffrn_reflns_limit_k_min -17
_diffrn_reflns_limit_l_max 18
_diffrn_reflns_limit_l_min -18
_diffrn_reflns_number 17265
_diffrn_reflns_theta_full 25.00
_diffrn_reflns_theta_max 32.37
_diffrn_reflns_theta_min 3.19
_diffrn_standards_number 0
_exptl_absorpt_coefficient_mu 0.144
_exptl_absorpt_correction_T_max 1.00000
_exptl_absorpt_correction_T_min 0.99157
_exptl_absorpt_correction_type multi-scan
_exptl_absorpt_process_details
;
(CrysAlis PRO; Oxford Diffraction, 2010)
;
_exptl_crystal_colour colorless
_exptl_crystal_density_diffrn 1.341
_exptl_crystal_density_method 'not measured'
_exptl_crystal_description chunk
_exptl_crystal_F_000 624
_exptl_crystal_size_max 0.32
_exptl_crystal_size_mid 0.28
_exptl_crystal_size_min 0.16
_refine_diff_density_max 0.413
_refine_diff_density_min -0.367
_refine_ls_extinction_method none
_refine_ls_goodness_of_fit_ref 1.048
_refine_ls_hydrogen_treatment mixed
_refine_ls_matrix_type full
_refine_ls_number_parameters 392
_refine_ls_number_reflns 9523
_refine_ls_number_restraints 0
_refine_ls_restrained_S_all 1.048
_refine_ls_R_factor_all 0.0543
_refine_ls_R_factor_gt 0.0422
_refine_ls_shift/su_max 0.000
_refine_ls_shift/su_mean 0.000
_refine_ls_structure_factor_coef Fsqd
_refine_ls_weighting_details 'calc w=1/[\s^2^(Fo^2^)+(0.0513P)^2^+0.4759P] where P=(Fo^2^+2Fc^2^)/3'
_refine_ls_weighting_scheme calc
_refine_ls_wR_factor_gt 0.1082
_refine_ls_wR_factor_ref 0.1162
_reflns_number_gt 7763
_reflns_number_total 9523
_reflns_threshold_expression I>2sigma(I)
_cod_data_source_file fa3282.cif
_cod_data_source_block III
_cod_original_cell_volume 1474.5(2)
_cod_database_code 2018619
_cod_database_fobs_code 2018619

loop_
_symmetry_equiv_pos_as_xyz
'x, y, z'
'-x, -y, -z'

loop_
_atom_site_type_symbol
_atom_site_label
_atom_site_fract_x
_atom_site_fract_y
_atom_site_fract_z
_atom_site_U_iso_or_equiv
_atom_site_adp_type
_atom_site_calc_flag
_atom_site_refinement_flags
_atom_site_occupancy
_atom_site_symmetry_multiplicity
P P1 0.43740(3) -0.02169(3) 0.30322(2) 0.01984(7) Uani d . 1 1
F F1 0.49638(11) 0.40250(9) 0.77758(7) 0.0432(2) Uani d . 1 1
F F2 0.26919(12) 0.48796(10) 0.48246(9) 0.0500(3) Uani d . 1 1
O O1 0.32602(10) 0.14761(9) 0.26412(8) 0.02789(19) Uani d . 1 1
O O2 0.48794(10) -0.08185(9) 0.37548(7) 0.02689(18) Uani d . 1 1
N N1 0.42791(11) 0.09006(10) 0.39671(9) 0.02233(19) Uani d . 1 1
H H1N 0.4533(18) 0.0941(18) 0.4664(17) 0.039(5) Uiso d . 1 1
N N2 0.28600(11) -0.14105(10) 0.19524(9) 0.02231(19) Uani d . 1 1
N N3 0.53297(10) 0.06323(10) 0.24067(8) 0.02067(18) Uani d . 1 1
C C1 0.38081(11) 0.26075(11) 0.46306(10) 0.01907(19) Uani d . 1 1
C C2 0.32275(12) 0.32957(12) 0.42896(11) 0.0239(2) Uani d . 1 1
H H2 0.2837 0.3146 0.3503 0.029 Uiso calc R 1 1
C C3 0.32482(14) 0.42044(13) 0.51513(13) 0.0295(3) Uani d . 1 1
C C4 0.38077(15) 0.44723(13) 0.63302(12) 0.0311(3) Uani d . 1 1
H H4 0.3794 0.5080 0.6892 0.037 Uiso calc R 1 1
C C5 0.43884(14) 0.37847(12) 0.66256(11) 0.0272(2) Uani d . 1 1
C C6 0.44136(13) 0.28633(11) 0.58150(10) 0.0233(2) Uani d . 1 1
H H6 0.4823 0.2426 0.6053 0.028 Uiso calc R 1 1
C C7 0.37487(12) 0.16138(11) 0.36620(10) 0.0203(2) Uani d . 1 1
C C8 0.63319(12) 0.20891(12) 0.29033(10) 0.0242(2) Uani d . 1 1
H H8A 0.7257 0.2287 0.3274 0.029 Uiso calc R 1 1
H H8B 0.6129 0.2489 0.3508 0.029 Uiso calc R 1 1
C C9 0.63249(12) 0.27303(11) 0.20105(11) 0.0240(2) Uani d . 1 1
C C10 0.51002(13) 0.24232(12) 0.11758(11) 0.0259(2) Uani d . 1 1
H H10 0.4247 0.1758 0.1121 0.031 Uiso calc R 1 1
C C11 0.51447(15) 0.31028(14) 0.04249(12) 0.0319(3) Uani d . 1 1
H H11 0.4323 0.2884 -0.0133 0.038 Uiso calc R 1 1
C C12 0.64137(18) 0.41068(15) 0.05066(15) 0.0413(3) Uani d . 1 1
H H12 0.6444 0.4569 0.0012 0.050 Uiso calc R 1 1
C C13 0.76264(17) 0.44130(16) 0.13250(17) 0.0451(4) Uani d . 1 1
H H13 0.8478 0.5085 0.1382 0.054 Uiso calc R 1 1
C C14 0.75871(14) 0.37255(14) 0.20666(14) 0.0355(3) Uani d . 1 1
H H14 0.8414 0.3932 0.2607 0.043 Uiso calc R 1 1
C C15 0.56485(12) -0.01043(12) 0.15817(10) 0.0237(2) Uani d . 1 1
H H15A 0.5631 0.0188 0.0931 0.028 Uiso calc R 1 1
H H15B 0.4923 -0.1050 0.1267 0.028 Uiso calc R 1 1
C C16 0.70388(13) 0.00782(12) 0.21205(10) 0.0244(2) Uani d . 1 1
C C17 0.81851(14) 0.09705(15) 0.19713(12) 0.0314(3) Uani d . 1 1
H H17 0.8106 0.1478 0.1545 0.038 Uiso calc R 1 1
C C18 0.94557(15) 0.11212(17) 0.24496(14) 0.0387(3) Uani d . 1 1
H H18 1.0219 0.1727 0.2344 0.046 Uiso calc R 1 1
C C19 0.95815(16) 0.03721(18) 0.30793(15) 0.0415(3) Uani d . 1 1
H H19 1.0428 0.0469 0.3401 0.050 Uiso calc R 1 1
C C20 0.84434(19) -0.0522(2) 0.32287(19) 0.0516(5) Uani d . 1 1
H H20 0.8524 -0.1028 0.3656 0.062 Uiso calc R 1 1
C C21 0.71770(16) -0.06731(17) 0.27473(16) 0.0418(4) Uani d . 1 1
H H21 0.6414 -0.1287 0.2848 0.050 Uiso calc R 1 1
C C22 0.23433(12) -0.13973(12) 0.07795(10) 0.0230(2) Uani d . 1 1
H H22A 0.2531 -0.1913 0.0250 0.028 Uiso calc R 1 1
H H22B 0.2858 -0.0483 0.0830 0.028 Uiso calc R 1 1
C C23 0.08095(12) -0.19524(12) 0.02627(10) 0.0226(2) Uani d . 1 1
C C24 0.03004(14) -0.12016(13) 0.06257(12) 0.0300(3) Uani d . 1 1
H H24 0.0907 -0.0354 0.1220 0.036 Uiso calc R 1 1
C C25 -0.11001(15) -0.16988(14) 0.01136(13) 0.0354(3) Uani d . 1 1
H H25 -0.1426 -0.1186 0.0369 0.042 Uiso calc R 1 1
C C26 -0.20173(14) -0.29556(14) -0.07766(13) 0.0340(3) Uani d . 1 1
H H26 -0.2955 -0.3283 -0.1125 0.041 Uiso calc R 1 1
C C27 -0.15325(14) -0.37201(14) -0.11446(13) 0.0350(3) Uani d . 1 1
H H27 -0.2146 -0.4570 -0.1735 0.042 Uiso calc R 1 1
C C28 -0.01251(13) -0.32199(13) -0.06331(12) 0.0298(3) Uani d . 1 1
H H28 0.0196 -0.3736 -0.0891 0.036 Uiso calc R 1 1
C C29 0.21642(14) -0.27347(12) 0.20305(11) 0.0271(2) Uani d . 1 1
H H29A 0.2825 -0.2988 0.2194 0.033 Uiso calc R 1 1
H H29B 0.1413 -0.3387 0.1274 0.033 Uiso calc R 1 1
C C30 0.15810(13) -0.27986(12) 0.29566(11) 0.0240(2) Uani d . 1 1
C C31 0.10079(17) -0.20779(16) 0.32146(14) 0.0372(3) Uani d . 1 1
H H31 0.1002 -0.1515 0.2829 0.045 Uiso calc R 1 1
C C32 0.04429(18) -0.21939(18) 0.40456(16) 0.0436(4) Uani d . 1 1
H H32 0.0078 -0.1694 0.4224 0.052 Uiso calc R 1 1
C C33 0.04182(15) -0.30452(16) 0.46101(13) 0.0364(3) Uani d . 1 1
H H33 0.0020 -0.3134 0.5153 0.044 Uiso calc R 1 1
C C34 0.09897(13) -0.37615(13) 0.43611(12) 0.0294(3) Uani d . 1 1
H H34 0.0982 -0.4332 0.4741 0.035 Uiso calc R 1 1
C C35 0.15751(13) -0.36316(12) 0.35458(11) 0.0254(2) Uani d . 1 1
H H35 0.1969 -0.4109 0.3391 0.030 Uiso calc R 1 1

loop_
_atom_site_aniso_label
_atom_site_aniso_U_11
_atom_site_aniso_U_22
_atom_site_aniso_U_33
_atom_site_aniso_U_12
_atom_site_aniso_U_13
_atom_site_aniso_U_23
P1 0.02944(15) 0.02422(14) 0.01462(12) 0.02134(12) 0.00770(10) 0.00797(10)
F1 0.0675(6) 0.0436(5) 0.0207(4) 0.0381(5) 0.0116(4) 0.0057(3)
F2 0.0756(7) 0.0585(6) 0.0564(6) 0.0610(6) 0.0298(5) 0.0292(5)
O1 0.0383(5) 0.0348(5) 0.0193(4) 0.0276(4) 0.0084(4) 0.0110(3)
O2 0.0434(5) 0.0341(4) 0.0190(4) 0.0323(4) 0.0113(4) 0.0124(3)
N1 0.0343(5) 0.0279(5) 0.0164(4) 0.0251(4) 0.0100(4) 0.0092(4)
N2 0.0303(5) 0.0216(4) 0.0181(4) 0.0161(4) 0.0084(4) 0.0101(3)
N3 0.0250(4) 0.0229(4) 0.0165(4) 0.0169(4) 0.0066(3) 0.0048(3)
C1 0.0211(5) 0.0196(5) 0.0214(5) 0.0141(4) 0.0091(4) 0.0087(4)
C2 0.0274(5) 0.0265(5) 0.0274(6) 0.0204(5) 0.0114(5) 0.0130(4)
C3 0.0355(6) 0.0294(6) 0.0397(7) 0.0266(5) 0.0178(6) 0.0165(5)
C4 0.0425(7) 0.0266(6) 0.0353(7) 0.0253(6) 0.0202(6) 0.0103(5)
C5 0.0357(6) 0.0243(5) 0.0222(5) 0.0190(5) 0.0102(5) 0.0062(4)
C6 0.0300(6) 0.0227(5) 0.0224(5) 0.0193(5) 0.0089(4) 0.0081(4)
C7 0.0249(5) 0.0230(5) 0.0192(5) 0.0176(4) 0.0086(4) 0.0089(4)
C8 0.0231(5) 0.0237(5) 0.0194(5) 0.0137(4) 0.0032(4) 0.0021(4)
C9 0.0251(5) 0.0203(5) 0.0233(5) 0.0130(4) 0.0084(4) 0.0033(4)
C10 0.0269(6) 0.0234(5) 0.0258(6) 0.0136(5) 0.0097(5) 0.0088(4)
C11 0.0409(7) 0.0317(6) 0.0287(6) 0.0231(6) 0.0146(5) 0.0132(5)
C12 0.0548(9) 0.0356(7) 0.0455(9) 0.0259(7) 0.0296(8) 0.0232(7)
C13 0.0396(8) 0.0341(7) 0.0617(11) 0.0148(6) 0.0293(8) 0.0223(7)
C14 0.0263(6) 0.0294(6) 0.0427(8) 0.0126(5) 0.0123(6) 0.0090(6)
C15 0.0269(5) 0.0276(5) 0.0187(5) 0.0190(5) 0.0078(4) 0.0046(4)
C16 0.0282(6) 0.0287(6) 0.0224(5) 0.0208(5) 0.0103(4) 0.0077(4)
C17 0.0334(6) 0.0418(7) 0.0294(6) 0.0249(6) 0.0162(5) 0.0173(5)
C18 0.0300(7) 0.0484(8) 0.0422(8) 0.0234(6) 0.0175(6) 0.0177(7)
C19 0.0343(7) 0.0560(9) 0.0454(9) 0.0341(7) 0.0150(6) 0.0176(7)
C20 0.0513(9) 0.0695(12) 0.0746(13) 0.0495(9) 0.0330(9) 0.0491(10)
C21 0.0387(8) 0.0498(9) 0.0652(11) 0.0341(7) 0.0283(7) 0.0384(8)
C22 0.0251(5) 0.0266(5) 0.0181(5) 0.0148(5) 0.0078(4) 0.0101(4)
C23 0.0249(5) 0.0235(5) 0.0207(5) 0.0137(4) 0.0090(4) 0.0105(4)
C24 0.0311(6) 0.0267(6) 0.0283(6) 0.0183(5) 0.0056(5) 0.0056(5)
C25 0.0342(7) 0.0346(7) 0.0386(7) 0.0249(6) 0.0098(6) 0.0072(6)
C26 0.0252(6) 0.0332(7) 0.0394(7) 0.0164(5) 0.0100(5) 0.0098(6)
C27 0.0259(6) 0.0259(6) 0.0393(7) 0.0109(5) 0.0088(5) 0.0023(5)
C28 0.0272(6) 0.0257(6) 0.0336(7) 0.0151(5) 0.0120(5) 0.0057(5)
C29 0.0402(7) 0.0232(5) 0.0245(6) 0.0203(5) 0.0147(5) 0.0118(4)
C30 0.0276(5) 0.0239(5) 0.0228(5) 0.0158(5) 0.0088(4) 0.0107(4)
C31 0.0520(9) 0.0453(8) 0.0418(8) 0.0385(7) 0.0261(7) 0.0272(7)
C32 0.0541(9) 0.0610(10) 0.0491(9) 0.0468(9) 0.0313(8) 0.0296(8)
C33 0.0352(7) 0.0484(8) 0.0352(7) 0.0253(6) 0.0199(6) 0.0205(6)
C34 0.0290(6) 0.0312(6) 0.0270(6) 0.0146(5) 0.0104(5) 0.0154(5)
C35 0.0296(6) 0.0253(5) 0.0250(6) 0.0172(5) 0.0102(5) 0.0122(4)

loop_
_atom_type_symbol
_atom_type_description
_atom_type_scat_dispersion_real
_atom_type_scat_dispersion_imag
_atom_type_scat_source
C C 0.0033 0.0016 'International Tables Vol C Tables 4.2.6.8 and 6.1.1.4'
H H 0.0000 0.0000 'International Tables Vol C Tables 4.2.6.8 and 6.1.1.4'
N N 0.0061 0.0033 'International Tables Vol C Tables 4.2.6.8 and 6.1.1.4'
O O 0.0106 0.0060 'International Tables Vol C Tables 4.2.6.8 and 6.1.1.4'
F F 0.0171 0.0103 'International Tables Vol C Tables 4.2.6.8 and 6.1.1.4'
P P 0.1023 0.0942 'International Tables Vol C Tables 4.2.6.8 and 6.1.1.4'

loop_
_geom_angle_atom_site_label_1
_geom_angle_atom_site_label_2
_geom_angle_atom_site_label_3
_geom_angle
_geom_angle_publ_flag
N1 P1 N2 113.07(5) y
N1 P1 N3 105.18(5) y
N2 P1 N3 105.51(5) y
O2 P1 N1 105.15(5) y
O2 P1 N2 109.06(5) y
O2 P1 N3 119.05(5) y
C7 N1 P1 125.60(8) y
C7 N1 H1N 120.9(12) ?
P1 N1 H1N 113.3(12) ?
C22 N2 C29 115.46(10) y
C22 N2 P1 125.00(8) y
C29 N2 P1 116.99(8) y
C8 N3 C15 113.59(9) y
C8 N3 P1 125.14(8) y
C15 N3 P1 116.41(8) y
C6 C1 C2 120.19(10) ?
C6 C1 C7 123.37(10) ?
C2 C1 C7 116.44(10) ?
C3 C2 C1 118.15(11) ?
C3 C2 H2 120.9 ?
C1 C2 H2 120.9 ?
F2 C3 C4 117.80(12) ?
F2 C3 C2 118.35(12) ?
C4 C3 C2 123.85(11) ?
C5 C4 C3 115.88(11) ?
C5 C4 H4 122.1 ?
C3 C4 H4 122.1 ?
F1 C5 C4 118.00(11) ?
F1 C5 C6 118.29(11) ?
C4 C5 C6 123.71(12) ?
C5 C6 C1 118.19(11) ?
C5 C6 H6 120.9 ?
C1 C6 H6 120.9 ?
O1 C7 N1 121.81(10) y
O1 C7 C1 120.41(10) ?
N1 C7 C1 117.77(10) ?
N3 C8 C9 113.99(9) ?
N3 C8 H8A 108.8 ?
C9 C8 H8A 108.8 ?
N3 C8 H8B 108.8 ?
C9 C8 H8B 108.8 ?
H8A C8 H8B 107.6 ?
C14 C9 C10 118.38(12) ?
C14 C9 C8 118.93(12) ?
C10 C9 C8 122.56(11) ?
C11 C10 C9 120.60(12) ?
C11 C10 H10 119.7 ?
C9 C10 H10 119.7 ?
C12 C11 C10 120.16(14) ?
C12 C11 H11 119.9 ?
C10 C11 H11 119.9 ?
C13 C12 C11 119.60(14) ?
C13 C12 H12 120.2 ?
C11 C12 H12 120.2 ?
C12 C13 C14 120.43(14) ?
C12 C13 H13 119.8 ?
C14 C13 H13 119.8 ?
C13 C14 C9 120.81(14) ?
C13 C14 H14 119.6 ?
C9 C14 H14 119.6 ?
N3 C15 C16 114.46(9) ?
N3 C15 H15A 108.6 ?
C16 C15 H15A 108.6 ?
N3 C15 H15B 108.6 ?
C16 C15 H15B 108.6 ?
H15A C15 H15B 107.6 ?
C21 C16 C17 118.49(12) ?
C21 C16 C15 120.46(12) ?
C17 C16 C15 121.02(11) ?
C16 C17 C18 121.00(13) ?
C16 C17 H17 119.5 ?
C18 C17 H17 119.5 ?
C19 C18 C17 119.91(14) ?
C19 C18 H18 120.0 ?
C17 C18 H18 120.0 ?
C18 C19 C20 119.44(13) ?
C18 C19 H19 120.3 ?
C20 C19 H19 120.3 ?
C19 C20 C21 120.50(15) ?
C19 C20 H20 119.7 ?
C21 C20 H20 119.7 ?
C16 C21 C20 120.65(14) ?
C16 C21 H21 119.7 ?
C20 C21 H21 119.7 ?
N2 C22 C23 114.47(9) ?
N2 C22 H22A 108.6 ?
C23 C22 H22A 108.6 ?
N2 C22 H22B 108.6 ?
C23 C22 H22B 108.6 ?
H22A C22 H22B 107.6 ?
C24 C23 C28 118.32(11) ?
C24 C23 C22 121.29(11) ?
C28 C23 C22 120.33(11) ?
C25 C24 C23 120.87(12) ?
C25 C24 H24 119.6 ?
C23 C24 H24 119.6 ?
C26 C25 C24 120.34(13) ?
C26 C25 H25 119.8 ?
C24 C25 H25 119.8 ?
C27 C26 C25 119.65(13) ?
C27 C26 H26 120.2 ?
C25 C26 H26 120.2 ?
C26 C27 C28 120.05(13) ?
C26 C27 H27 120.0 ?
C28 C27 H27 120.0 ?
C27 C28 C23 120.78(12) ?
C27 C28 H28 119.6 ?
C23 C28 H28 119.6 ?
N2 C29 C30 114.45(10) ?
N2 C29 H29A 108.6 ?
C30 C29 H29A 108.6 ?
N2 C29 H29B 108.6 ?
C30 C29 H29B 108.6 ?
H29A C29 H29B 107.6 ?
C31 C30 C35 118.62(12) ?
C31 C30 C29 121.91(11) ?
C35 C30 C29 119.44(11) ?
C30 C31 C32 120.28(13) ?
C30 C31 H31 119.9 ?
C32 C31 H31 119.9 ?
C33 C32 C31 120.62(14) ?
C33 C32 H32 119.7 ?
C31 C32 H32 119.7 ?
C34 C33 C32 119.42(13) ?
C34 C33 H33 120.3 ?
C32 C33 H33 120.3 ?
C33 C34 C35 120.11(12) ?
C33 C34 H34 119.9 ?
C35 C34 H34 119.9 ?
C34 C35 C30 120.93(12) ?
C34 C35 H35 119.5 ?
C30 C35 H35 119.5 ?

loop_
_geom_bond_atom_site_label_1
_geom_bond_atom_site_label_2
_geom_bond_distance
_geom_bond_publ_flag
P1 N1 1.6880(10) y
P1 N2 1.6488(11) y
P1 N3 1.6443(11) y
P1 O2 1.4798(9) y
F1 C5 1.3537(15) y
F2 C3 1.3538(14) y
O1 C7 1.2236(14) y
N1 C7 1.3664(14) y
N1 H1N 0.847(19) ?
N2 C22 1.4748(14) y
N2 C29 1.4756(15) y
N3 C8 1.4687(15) y
N3 C15 1.4829(14) y
C1 C6 1.3936(16) ?
C1 C2 1.3945(15) ?
C1 C7 1.5047(15) ?
C2 C3 1.3789(17) ?
C2 H2 0.9300 ?
C3 C4 1.377(2) ?
C4 C5 1.3768(18) ?
C4 H4 0.9300 ?
C5 C6 1.3816(16) ?
C6 H6 0.9300 ?
C8 C9 1.5141(18) ?
C8 H8A 0.9700 ?
C8 H8B 0.9700 ?
C9 C14 1.3925(18) ?
C9 C10 1.3959(17) ?
C10 C11 1.3908(18) ?
C10 H10 0.9300 ?
C11 C12 1.389(2) ?
C11 H11 0.9300 ?
C12 C13 1.377(3) ?
C12 H12 0.9300 ?
C13 C14 1.389(2) ?
C13 H13 0.9300 ?
C14 H14 0.9300 ?
C15 C16 1.5151(16) ?
C15 H15A 0.9700 ?
C15 H15B 0.9700 ?
C16 C21 1.3804(18) ?
C16 C17 1.3822(18) ?
C17 C18 1.3915(19) ?
C17 H17 0.9300 ?
C18 C19 1.376(2) ?
C18 H18 0.9300 ?
C19 C20 1.377(2) ?
C19 H19 0.9300 ?
C20 C21 1.387(2) ?
C20 H20 0.9300 ?
C21 H21 0.9300 ?
C22 C23 1.5115(16) ?
C22 H22A 0.9700 ?
C22 H22B 0.9700 ?
C23 C24 1.3891(17) ?
C23 C28 1.3961(17) ?
C24 C25 1.3858(19) ?
C24 H24 0.9300 ?
C25 C26 1.385(2) ?
C25 H25 0.9300 ?
C26 C27 1.3805(19) ?
C26 H26 0.9300 ?
C27 C28 1.3921(19) ?
C27 H27 0.9300 ?
C28 H28 0.9300 ?
C29 C30 1.5111(17) ?
C29 H29A 0.9700 ?
C29 H29B 0.9700 ?
C30 C31 1.3882(18) ?
C30 C35 1.3890(16) ?
C31 C32 1.388(2) ?
C31 H31 0.9300 ?
C32 C33 1.382(2) ?
C32 H32 0.9300 ?
C33 C34 1.380(2) ?
C33 H33 0.9300 ?
C34 C35 1.3863(18) ?
C34 H34 0.9300 ?
C35 H35 0.9300 ?

loop_
_geom_hbond_atom_site_label_D
_geom_hbond_atom_site_label_H
_geom_hbond_atom_site_label_A
_geom_hbond_site_symmetry_A
_geom_hbond_distance_DH
_geom_hbond_distance_HA
_geom_hbond_distance_DA
_geom_hbond_angle_DHA
_geom_hbond_publ_flag
C6 H6 O2 2_656 0.93 2.22 3.1123(14) 161.6 yes
N1 H1N O2 2_656 0.847(19) 2.024(19) 2.8659(13) 172.8(17) yes

loop_
_geom_torsion_atom_site_label_1
_geom_torsion_atom_site_label_2
_geom_torsion_atom_site_label_3
_geom_torsion_atom_site_label_4
_geom_torsion
O2 P1 N1 C7 -174.13(10)
N3 P1 N1 C7 59.38(11)
N2 P1 N1 C7 -55.24(12)
O2 P1 N2 C22 -148.50(9)
N3 P1 N2 C22 -19.53(11)
N1 P1 N2 C22 94.90(10)
O2 P1 N2 C29 12.48(10)
N3 P1 N2 C29 141.45(9)
N1 P1 N2 C29 -104.12(9)
O2 P1 N3 C8 -94.45(10)
N2 P1 N3 C8 142.75(9)
N1 P1 N3 C8 22.97(10)
O2 P1 N3 C15 59.19(10)
N2 P1 N3 C15 -63.61(9)
N1 P1 N3 C15 176.61(8)
C6 C1 C2 C3 -1.29(18)
C7 C1 C2 C3 179.30(11)
C1 C2 C3 F2 179.68(11)
C1 C2 C3 C4 -0.1(2)
F2 C3 C4 C5 -178.67(12)
C2 C3 C4 C5 1.1(2)
C3 C4 C5 F1 179.37(12)
C3 C4 C5 C6 -0.8(2)
F1 C5 C6 C1 179.36(11)
C4 C5 C6 C1 -0.5(2)
C2 C1 C6 C5 1.55(18)
C7 C1 C6 C5 -179.08(11)
P1 N1 C7 O1 1.24(18)
P1 N1 C7 C1 -177.54(8)
C6 C1 C7 O1 -176.63(11)
C2 C1 C7 O1 2.76(16)
C6 C1 C7 N1 2.16(17)
C2 C1 C7 N1 -178.45(10)
C15 N3 C8 C9 66.04(12)
P1 N3 C8 C9 -139.68(9)
N3 C8 C9 C14 -138.17(12)
N3 C8 C9 C10 45.92(15)
C14 C9 C10 C11 -0.36(18)
C8 C9 C10 C11 175.57(11)
C9 C10 C11 C12 -0.6(2)
C10 C11 C12 C13 0.8(2)
C11 C12 C13 C14 0.0(2)
C12 C13 C14 C9 -1.0(2)
C10 C9 C14 C13 1.2(2)
C8 C9 C14 C13 -174.90(13)
C8 N3 C15 C16 60.84(13)
P1 N3 C15 C16 -95.82(11)
N3 C15 C16 C21 82.20(16)
N3 C15 C16 C17 -99.52(14)
C21 C16 C17 C18 -0.6(2)
C15 C16 C17 C18 -178.90(13)
C16 C17 C18 C19 0.2(2)
C17 C18 C19 C20 0.0(3)
C18 C19 C20 C21 0.2(3)
C17 C16 C21 C20 0.8(2)
C15 C16 C21 C20 179.14(16)
C19 C20 C21 C16 -0.6(3)
C29 N2 C22 C23 57.53(14)
P1 N2 C22 C23 -141.23(9)
N2 C22 C23 C24 77.82(14)
N2 C22 C23 C28 -104.96(13)
C28 C23 C24 C25 0.1(2)
C22 C23 C24 C25 177.40(12)
C23 C24 C25 C26 -0.3(2)
C24 C25 C26 C27 0.7(2)
C25 C26 C27 C28 -0.9(2)
C26 C27 C28 C23 0.7(2)
C24 C23 C28 C27 -0.3(2)
C22 C23 C28 C27 -177.62(13)
C22 N2 C29 C30 -125.48(11)
P1 N2 C29 C30 71.71(13)
N2 C29 C30 C31 35.58(18)
N2 C29 C30 C35 -146.45(12)
C35 C30 C31 C32 0.0(2)
C29 C30 C31 C32 177.99(14)
C30 C31 C32 C33 -1.3(3)
C31 C32 C33 C34 1.4(3)
C32 C33 C34 C35 -0.4(2)
C33 C34 C35 C30 -0.9(2)
C31 C30 C35 C34 1.06(19)
C29 C30 C35 C34 -176.98(12)

loop_
_cod_related_entry_id
_cod_related_entry_database
_cod_related_entry_code
1 ChemSpider 30654387
